data_4064651
loop_
_publ_author_name
'Liu, Shaofeng'
'Pattacini, Roberto'
'Braunstein, Pierre'

_publ_section_title
;
 Reactions between an Ethylene Oligomerization Chromium(III) Precatalyst
 and Aluminum-Based Activators: Alkyl and Cationic Complexes with a
 Tridentate NPN Ligand
;
_journal_issue 13
_journal_name_full Organometallics
_journal_page_first 3549
_journal_paper_doi 10.1021/om200243a
_journal_volume 30
_journal_year 2011
_chemical_formula_moiety 'C20 H22 Cl2 Cr N2 P'
_chemical_formula_sum 'C20 H22 Cl2 Cr N2 P'
_chemical_formula_weight 444.27
_space_group_IT_number 14
_symmetry_cell_setting monoclinic
_symmetry_Int_Tables_number 14
_symmetry_space_group_name_Hall '-P 2ybc'
_symmetry_space_group_name_H-M 'P 1 21/c 1'
_atom_sites_solution_hydrogens geom
_atom_sites_solution_primary direct
_atom_sites_solution_secondary difmap
_audit_creation_method SHELXL-97
_cell_angle_alpha 90.00
_cell_angle_beta 120.514(3)
_cell_angle_gamma 90.00
_cell_formula_units_Z 4
_cell_length_a 11.8957(7)
_cell_length_b 12.4712(9)
_cell_length_c 15.7046(8)
_cell_measurement_reflns_used 4264
_cell_measurement_temperature 173(2)
_cell_measurement_theta_max 27.103
_cell_measurement_theta_min 0.998
_cell_volume 2007.2(2)
_computing_cell_refinement 'HKL Scalepack (Otwinowski & Minor 1997)'
_computing_data_collection 'Collect (Bruker AXS BV, 1997-2004)'
_computing_data_reduction 'HKL Denzo and Scalepack (Otwinowski & Minor 1997)'
_computing_molecular_graphics ORTEP
_computing_publication_material PLATON
_computing_structure_refinement 'SHELXL-97 (Sheldrick, 1997)'
_computing_structure_solution 'SHELXS-97 (Sheldrick, 1997)'
_diffrn_ambient_temperature 173(2)
_diffrn_detector_area_resol_mean 9
_diffrn_measured_fraction_theta_full 0.998
_diffrn_measured_fraction_theta_max 0.998
_diffrn_measurement_device '95mm CCD camera on \k-goniostat'
_diffrn_measurement_device_type KappaCCD
_diffrn_radiation_monochromator graphite
_diffrn_radiation_probe x-ray
_diffrn_radiation_type MoK\a
_diffrn_radiation_wavelength 0.71073
_diffrn_reflns_av_R_equivalents 0.0304
_diffrn_reflns_av_sigmaI/netI 0.0506
_diffrn_reflns_limit_h_max 14
_diffrn_reflns_limit_h_min -14
_diffrn_reflns_limit_k_max 14
_diffrn_reflns_limit_k_min -15
_diffrn_reflns_limit_l_max 19
_diffrn_reflns_limit_l_min -19
_diffrn_reflns_number 6681
_diffrn_reflns_theta_full 26.00
_diffrn_reflns_theta_max 26.00
_diffrn_reflns_theta_min 2.22
_diffrn_source 'fine-focus sealed tube'
_exptl_absorpt_coefficient_mu 0.922
_exptl_absorpt_correction_type none
_exptl_crystal_colour green
_exptl_crystal_density_diffrn 1.470
_exptl_crystal_density_method 'not measured'
_exptl_crystal_description prism
_exptl_crystal_F_000 916
_exptl_crystal_size_max 0.2
_exptl_crystal_size_mid 0.2
_exptl_crystal_size_min 0.15
_refine_diff_density_max 0.625
_refine_diff_density_min -0.544
_refine_diff_density_rms 0.080
_refine_ls_extinction_method none
_refine_ls_goodness_of_fit_ref 1.072
_refine_ls_hydrogen_treatment constr
_refine_ls_matrix_type full
_refine_ls_number_parameters 238
_refine_ls_number_reflns 3937
_refine_ls_number_restraints 6
_refine_ls_restrained_S_all 1.076
_refine_ls_R_factor_all 0.0688
_refine_ls_R_factor_gt 0.0460
_refine_ls_shift/su_max 0.000
_refine_ls_shift/su_mean 0.000
_refine_ls_structure_factor_coef Fsqd
_refine_ls_weighting_details 'calc w=1/[\s^2^(Fo^2^)+(0.0643P)^2^+0.6866P] where P=(Fo^2^+2Fc^2^)/3'
_refine_ls_weighting_scheme calc
_refine_ls_wR_factor_gt 0.1149
_refine_ls_wR_factor_ref 0.1229
_reflns_number_gt 2942
_reflns_number_total 3937
_reflns_threshold_expression >2sigma(I)
_cod_data_source_file om200243a_si_001.cif
_cod_data_source_block compound4
_cod_original_sg_symbol_H-M 'P 21/c'
_cod_database_code 4064651

loop_
_symmetry_equiv_pos_as_xyz
'x, y, z'
'-x, y+1/2, -z+1/2'
'-x, -y, -z'
'x, -y-1/2, z-1/2'

loop_
_atom_site_label
_atom_site_type_symbol
_atom_site_fract_x
_atom_site_fract_y
_atom_site_fract_z
_atom_site_U_iso_or_equiv
_atom_site_adp_type
_atom_site_occupancy
_atom_site_symmetry_multiplicity
_atom_site_calc_flag
_atom_site_refinement_flags
Cr1 Cr 0.83705(5) 0.78627(4) 0.15600(3) 0.02359(16) Uani 1 1 d .
C1 C 0.8262(4) 0.8042(3) -0.0572(2) 0.0379(9) Uani 1 1 d .
H1A H 0.9051 0.7928 -0.0597 0.046 Uiso 1 1 calc R
H1B H 0.7530 0.8021 -0.1245 0.046 Uiso 1 1 calc R
C2 C 0.8321(3) 0.9132(2) -0.0145(2) 0.0245(7) Uani 1 1 d .
C3 C 0.8279(3) 1.0037(3) -0.0671(2) 0.0285(7) Uani 1 1 d .
H3 H 0.8217 0.9964 -0.1283 0.034 Uiso 1 1 calc R
C4 C 0.8327(4) 1.1039(3) -0.0298(2) 0.0360(8) Uani 1 1 d .
H4 H 0.8286 1.1648 -0.0654 0.043 Uiso 1 1 calc R
C5 C 0.8439(4) 1.1128(3) 0.0621(3) 0.0417(9) Uani 1 1 d .
H5 H 0.8477 1.1798 0.0895 0.050 Uiso 1 1 calc R
C6 C 0.8492(3) 1.0208(3) 0.1118(2) 0.0312(8) Uani 1 1 d .
H6 H 0.8583 1.0274 0.1740 0.037 Uiso 1 1 calc R
C7 C 0.9575(3) 0.6163(3) 0.0617(2) 0.0287(7) Uani 1 1 d .
H7A H 0.9457 0.5484 0.0864 0.034 Uiso 1 1 calc R
H7B H 0.9758 0.6013 0.0093 0.034 Uiso 1 1 calc R
C8 C 1.0708(3) 0.6760(3) 0.1441(2) 0.0259(7) Uani 1 1 d .
C9 C 1.1983(3) 0.6485(3) 0.1734(2) 0.0354(8) Uani 1 1 d .
H9 H 1.2154 0.5905 0.1445 0.043 Uiso 1 1 calc R
C10 C 1.2999(4) 0.7080(3) 0.2461(3) 0.0412(9) Uani 1 1 d .
H10 H 1.3861 0.6898 0.2676 0.049 Uiso 1 1 calc R
C11 C 1.2712(3) 0.7946(3) 0.2861(2) 0.0387(9) Uani 1 1 d .
H11 H 1.3377 0.8378 0.3329 0.046 Uiso 1 1 calc R
C12 C 1.1433(3) 0.8165(3) 0.2560(2) 0.0319(8) Uani 1 1 d .
H12 H 1.1248 0.8745 0.2842 0.038 Uiso 1 1 calc R
C13 C 0.6808(3) 0.6055(3) -0.0712(2) 0.0310(8) Uani 1 1 d .
C14 C 0.6431(5) 0.5251(3) -0.0314(3) 0.0587(12) Uani 1 1 d .
H14 H 0.6829 0.5187 0.0369 0.070 Uiso 1 1 calc R
C15 C 0.5461(5) 0.4531(4) -0.0921(3) 0.0675(14) Uani 1 1 d .
H15 H 0.5224 0.3982 -0.0642 0.081 Uiso 1 1 calc R
C16 C 0.4858(4) 0.4623(4) -0.1918(3) 0.0503(11) Uani 1 1 d .
H16 H 0.4195 0.4149 -0.2321 0.060 Uiso 1 1 calc R
C17 C 0.5222(4) 0.5406(3) -0.2326(3) 0.0485(10) Uani 1 1 d .
H17 H 0.4819 0.5456 -0.3010 0.058 Uiso 1 1 calc R
C18 C 0.6193(3) 0.6138(3) -0.1733(2) 0.0374(8) Uani 1 1 d .
H18 H 0.6428 0.6680 -0.2020 0.045 Uiso 1 1 calc R
C19 C 0.6344(3) 0.8169(3) 0.0979(2) 0.0296(7) Uani 1 1 d U
H19A H 0.5990 0.7550 0.1136 0.035 Uiso 1 1 calc R
H19B H 0.6285 0.8768 0.1348 0.035 Uiso 1 1 calc R
C20 C 0.5480(5) 0.8401(5) -0.0051(3) 0.0893(18) Uani 1 1 d U
H20A H 0.5898 0.8889 -0.0277 0.134 Uiso 1 1 calc R
H20B H 0.4693 0.8720 -0.0139 0.134 Uiso 1 1 calc R
H20C H 0.5271 0.7748 -0.0426 0.134 Uiso 1 1 calc R
P1 P 0.80891(8) 0.69585(6) 0.01298(5) 0.0248(2) Uani 1 1 d .
N1 N 0.8419(2) 0.9219(2) 0.07581(17) 0.0238(6) Uani 1 1 d .
N2 N 1.0426(2) 0.7571(2) 0.18675(17) 0.0257(6) Uani 1 1 d .
Cl1 Cl 0.91152(8) 0.87401(6) 0.30809(5) 0.0326(2) Uani 1 1 d .
Cl2 Cl 0.83211(8) 0.61855(6) 0.22026(5) 0.0324(2) Uani 1 1 d .

loop_
_atom_site_aniso_label
_atom_site_aniso_U_11
_atom_site_aniso_U_22
_atom_site_aniso_U_33
_atom_site_aniso_U_23
_atom_site_aniso_U_13
_atom_site_aniso_U_12
Cr1 0.0336(3) 0.0206(3) 0.0195(3) -0.00053(19) 0.0157(2) -0.0015(2)
C1 0.067(3) 0.0230(18) 0.0310(18) 0.0029(14) 0.0301(18) 0.0038(17)
C2 0.0287(17) 0.0222(17) 0.0218(15) -0.0003(12) 0.0124(13) -0.0005(14)
C3 0.0384(19) 0.0263(18) 0.0231(16) 0.0021(13) 0.0172(14) -0.0013(15)
C4 0.054(2) 0.0220(18) 0.0323(18) 0.0050(14) 0.0226(16) -0.0010(16)
C5 0.067(3) 0.0221(19) 0.039(2) -0.0043(15) 0.0290(18) -0.0011(18)
C6 0.048(2) 0.0223(17) 0.0258(16) 0.0000(13) 0.0202(15) 0.0013(16)
C7 0.0410(19) 0.0208(17) 0.0265(16) -0.0006(13) 0.0188(14) 0.0014(15)
C8 0.0352(19) 0.0209(16) 0.0258(15) 0.0056(13) 0.0185(14) 0.0015(14)
C9 0.042(2) 0.031(2) 0.0391(19) 0.0016(15) 0.0242(16) 0.0036(16)
C10 0.034(2) 0.040(2) 0.049(2) 0.0051(17) 0.0209(17) 0.0035(17)
C11 0.035(2) 0.040(2) 0.0358(19) -0.0004(16) 0.0146(16) -0.0082(17)
C12 0.044(2) 0.0256(18) 0.0279(17) -0.0012(14) 0.0197(15) -0.0054(16)
C13 0.0367(19) 0.0267(18) 0.0293(17) -0.0087(14) 0.0165(15) -0.0043(15)
C14 0.091(3) 0.050(3) 0.035(2) -0.0148(19) 0.032(2) -0.036(2)
C15 0.091(4) 0.059(3) 0.061(3) -0.025(2) 0.046(3) -0.046(3)
C16 0.037(2) 0.062(3) 0.053(2) -0.028(2) 0.0236(18) -0.015(2)
C17 0.035(2) 0.066(3) 0.036(2) -0.019(2) 0.0125(16) -0.008(2)
C18 0.0337(19) 0.045(2) 0.0314(18) -0.0052(15) 0.0149(15) -0.0007(17)
C19 0.0330(18) 0.0360(19) 0.0280(16) 0.0111(14) 0.0215(14) 0.0131(15)
C20 0.053(3) 0.136(5) 0.067(3) -0.005(3) 0.022(2) 0.003(3)
P1 0.0356(5) 0.0197(4) 0.0193(4) -0.0011(3) 0.0140(3) -0.0015(4)
N1 0.0312(14) 0.0216(14) 0.0204(13) 0.0003(10) 0.0143(11) 0.0028(12)
N2 0.0349(15) 0.0221(14) 0.0223(13) 0.0013(11) 0.0162(11) -0.0006(12)
Cl1 0.0501(5) 0.0280(5) 0.0260(4) -0.0051(3) 0.0239(4) -0.0065(4)
Cl2 0.0477(5) 0.0255(4) 0.0263(4) 0.0019(3) 0.0205(4) -0.0056(4)

loop_
_atom_type_symbol
_atom_type_description
_atom_type_scat_dispersion_real
_atom_type_scat_dispersion_imag
_atom_type_scat_source
Cr Cr 0.3209 0.6236 'International Tables Vol C Tables 4.2.6.8 and 6.1.1.4'
C C 0.0033 0.0016 'International Tables Vol C Tables 4.2.6.8 and 6.1.1.4'
P P 0.1023 0.0942 'International Tables Vol C Tables 4.2.6.8 and 6.1.1.4'
N N 0.0061 0.0033 'International Tables Vol C Tables 4.2.6.8 and 6.1.1.4'
Cl Cl 0.1484 0.1585 'International Tables Vol C Tables 4.2.6.8 and 6.1.1.4'
H H 0.0000 0.0000 'International Tables Vol C Tables 4.2.6.8 and 6.1.1.4'

loop_
_geom_angle_atom_site_label_1
_geom_angle_atom_site_label_2
_geom_angle_atom_site_label_3
_geom_angle
N1 Cr1 C19 88.20(11)
N1 Cr1 N2 84.45(9)
C19 Cr1 N2 168.81(10)
N1 Cr1 Cl2 169.12(7)
C19 Cr1 Cl2 94.28(9)
N2 Cr1 Cl2 91.44(7)
N1 Cr1 Cl1 96.99(7)
C19 Cr1 Cl1 96.45(9)
N2 Cr1 Cl1 92.81(6)
Cl2 Cr1 Cl1 93.27(3)
N1 Cr1 P1 81.44(7)
C19 Cr1 P1 95.39(9)
N2 Cr1 P1 75.21(6)
Cl2 Cr1 P1 87.77(3)
Cl1 Cr1 P1 168.00(4)
C2 C1 P1 113.3(2)
C2 C1 H1A 108.9
P1 C1 H1A 108.9
C2 C1 H1B 108.9
P1 C1 H1B 108.9
H1A C1 H1B 107.7
N1 C2 C3 120.8(3)
N1 C2 C1 119.7(3)
C3 C2 C1 119.5(3)
C4 C3 C2 120.5(3)
C4 C3 H3 119.7
C2 C3 H3 119.7
C3 C4 C5 118.7(3)
C3 C4 H4 120.6
C5 C4 H4 120.6
C6 C5 C4 118.6(3)
C6 C5 H5 120.7
C4 C5 H5 120.7
N1 C6 C5 123.7(3)
N1 C6 H6 118.1
C5 C6 H6 118.1
C8 C7 P1 110.2(2)
C8 C7 H7A 109.6
P1 C7 H7A 109.6
C8 C7 H7B 109.6
P1 C7 H7B 109.6
H7A C7 H7B 108.1
N2 C8 C9 121.8(3)
N2 C8 C7 117.3(3)
C9 C8 C7 120.9(3)
C10 C9 C8 119.5(3)
C10 C9 H9 120.3
C8 C9 H9 120.3
C11 C10 C9 118.8(3)
C11 C10 H10 120.6
C9 C10 H10 120.6
C12 C11 C10 119.2(3)
C12 C11 H11 120.4
C10 C11 H11 120.4
N2 C12 C11 122.7(3)
N2 C12 H12 118.7
C11 C12 H12 118.7
C14 C13 C18 118.6(3)
C14 C13 P1 118.0(3)
C18 C13 P1 123.4(3)
C13 C14 C15 120.6(4)
C13 C14 H14 119.7
C15 C14 H14 119.7
C16 C15 C14 120.4(4)
C16 C15 H15 119.8
C14 C15 H15 119.8
C17 C16 C15 120.0(4)
C17 C16 H16 120.0
C15 C16 H16 120.0
C16 C17 C18 120.8(4)
C16 C17 H17 119.6
C18 C17 H17 119.6
C13 C18 C17 119.6(4)
C13 C18 H18 120.2
C17 C18 H18 120.2
C20 C19 Cr1 121.6(3)
C20 C19 H19A 106.9
Cr1 C19 H19A 106.9
C20 C19 H19B 106.9
Cr1 C19 H19B 106.9
H19A C19 H19B 106.7
C19 C20 H20A 109.5
C19 C20 H20B 109.5
H20A C20 H20B 109.5
C19 C20 H20C 109.5
H20A C20 H20C 109.5
H20B C20 H20C 109.5
C13 P1 C1 109.32(16)
C13 P1 C7 104.16(15)
C1 P1 C7 105.97(16)
C13 P1 Cr1 130.18(11)
C1 P1 Cr1 102.40(11)
C7 P1 Cr1 102.71(10)
C6 N1 C2 117.6(3)
C6 N1 Cr1 119.81(19)
C2 N1 Cr1 122.5(2)
C8 N2 C12 117.9(3)
C8 N2 Cr1 121.9(2)
C12 N2 Cr1 120.0(2)

loop_
_geom_bond_atom_site_label_1
_geom_bond_atom_site_label_2
_geom_bond_distance
Cr1 N1 2.128(2)
Cr1 C19 2.134(3)
Cr1 N2 2.269(3)
Cr1 Cl2 2.3361(9)
Cr1 Cl1 2.3534(8)
Cr1 P1 2.3801(9)
C1 C2 1.501(4)
C1 P1 1.821(3)
C1 H1A 0.9700
C1 H1B 0.9700
C2 N1 1.367(4)
C2 C3 1.384(4)
C3 C4 1.369(4)
C3 H3 0.9300
C4 C5 1.385(5)
C4 H4 0.9300
C5 C6 1.371(5)
C5 H5 0.9300
C6 N1 1.341(4)
C6 H6 0.9300
C7 C8 1.508(4)
C7 P1 1.823(3)
C7 H7A 0.9700
C7 H7B 0.9700
C8 N2 1.345(4)
C8 C9 1.386(5)
C9 C10 1.383(5)
C9 H9 0.9300
C10 C11 1.377(5)
C10 H10 0.9300
C11 C12 1.372(5)
C11 H11 0.9300
C12 N2 1.358(4)
C12 H12 0.9300
C13 C14 1.372(5)
C13 C18 1.388(4)
C13 P1 1.815(3)
C14 C15 1.389(5)
C14 H14 0.9300
C15 C16 1.356(6)
C15 H15 0.9300
C16 C17 1.354(6)
C16 H16 0.9300
C17 C18 1.394(5)
C17 H17 0.9300
C18 H18 0.9300
C19 C20 1.438(5)
C19 H19A 0.9700
C19 H19B 0.9700
C20 H20A 0.9600
C20 H20B 0.9600
C20 H20C 0.9600
